data_7006260
loop_
_publ_author_name
'Bartolom\'e, Camino'
'Carrasco-Rando, Marta'
'Coco, Silverio'
'Cordovilla, Carlos'
'Espinet, Pablo'
'Mart\'in-Alvarez, Jose M.'

_publ_section_title
;
 Gold(i)--carbenes derived from 4-pyridylisocyanide complexes:
 supramolecular macrocycles supported by hydrogen bonds, and
 luminescent behavior
;
_journal_issue 45
_journal_name_full 'Dalton Transactions'
_journal_page_first 5339
_journal_paper_doi 10.1039/b711430c
_journal_year 2007
_chemical_formula_sum 'C16 H17 Au F5 N3 O'
_chemical_formula_weight 559.29
_chemical_name_systematic
;
?
;
_space_group_IT_number 2
_symmetry_cell_setting triclinic
_symmetry_space_group_name_Hall '-P 1'
_symmetry_space_group_name_H-M 'P -1'
_atom_sites_solution_hydrogens geom
_atom_sites_solution_primary direct
_atom_sites_solution_secondary difmap
_audit_creation_method SHELXL-97
_cell_angle_alpha 95.063(4)
_cell_angle_beta 109.391(4)
_cell_angle_gamma 115.267(3)
_cell_formula_units_Z 2
_cell_length_a 9.757(2)
_cell_length_b 10.193(2)
_cell_length_c 11.011(2)
_cell_measurement_temperature 298(2)
_cell_volume 899.5(3)
_computing_cell_refinement 'Bruker XSCANS'
_computing_data_collection 'Bruker XSCANS'
_computing_data_reduction 'Bruker SHELXTL'
_computing_molecular_graphics 'Bruker SHELXTL'
_computing_publication_material 'Bruker SHELXTL'
_computing_structure_refinement 'SHELXL-97 (Sheldrick, 1997)'
_computing_structure_solution 'SHELXS-97 (Sheldrick, 1990)'
_diffrn_ambient_temperature 298(2)
_diffrn_measured_fraction_theta_full 0.989
_diffrn_measured_fraction_theta_max 0.989
_diffrn_measurement_device_type 'CCD area detector'
_diffrn_measurement_method 'phi and omega scans'
_diffrn_radiation_monochromator graphite
_diffrn_radiation_source 'fine-focus sealed tube'
_diffrn_radiation_type MoK\a
_diffrn_radiation_wavelength 0.71073
_diffrn_reflns_av_R_equivalents 0.0297
_diffrn_reflns_av_sigmaI/netI 0.0376
_diffrn_reflns_limit_h_max 9
_diffrn_reflns_limit_h_min -10
_diffrn_reflns_limit_k_max 11
_diffrn_reflns_limit_k_min -11
_diffrn_reflns_limit_l_max 12
_diffrn_reflns_limit_l_min 0
_diffrn_reflns_number 4202
_diffrn_reflns_theta_full 23.28
_diffrn_reflns_theta_max 23.28
_diffrn_reflns_theta_min 2.04
_exptl_absorpt_coefficient_mu 8.235
_exptl_absorpt_correction_T_max 1.000000
_exptl_absorpt_correction_T_min 0.376755
_exptl_absorpt_correction_type multi-scan
_exptl_crystal_colour COLORLESS
_exptl_crystal_density_diffrn 2.065
_exptl_crystal_density_method 'not measured'
_exptl_crystal_description PRISM
_exptl_crystal_F_000 532
_exptl_crystal_size_max 0.36
_exptl_crystal_size_mid 0.09
_exptl_crystal_size_min 0.08
_refine_diff_density_max 1.103
_refine_diff_density_min -1.288
_refine_diff_density_rms 0.135
_refine_ls_extinction_coef 0.0164(11)
_refine_ls_extinction_expression Fc^*^=kFc[1+0.001xFc^2^\l^3^/sin(2\q)]^-1/4^
_refine_ls_extinction_method SHELXL
_refine_ls_goodness_of_fit_ref 1.080
_refine_ls_hydrogen_treatment mixed
_refine_ls_matrix_type full
_refine_ls_number_parameters 244
_refine_ls_number_reflns 2561
_refine_ls_number_restraints 3
_refine_ls_restrained_S_all 1.080
_refine_ls_R_factor_all 0.0308
_refine_ls_R_factor_gt 0.0299
_refine_ls_shift/su_max 0.000
_refine_ls_shift/su_mean 0.000
_refine_ls_structure_factor_coef Fsqd
_refine_ls_weighting_details 'calc w=1/[\s^2^(Fo^2^)+(0.0576P)^2^+1.3260P] where P=(Fo^2^+2Fc^2^)/3'
_refine_ls_weighting_scheme calc
_refine_ls_wR_factor_gt 0.0857
_refine_ls_wR_factor_ref 0.0864
_reflns_number_gt 2470
_reflns_number_total 2561
_reflns_threshold_expression >2sigma(I)
_cod_data_source_file b711430c.txt
_cod_data_source_block mcr123
_cod_depositor_comments
;
The following automatic conversions were performed:
'_symmetry_cell_setting' value 'Triclinic' changed to 'triclinic'
according to '/home/saulius/struct/CIF-dictionaries/cif_core.dic'
dictionary named 'cif_core.dic' version 2.4.1 from 2010-06-29.

Automatic conversion script
Id: cif_fix_enum 1527 2010-12-29 10:47:43Z saulius 
;
_cod_original_cell_volume 899.6(3)
_cod_original_sg_symbol_H-M P-1
_cod_database_code 7006260

loop_
_symmetry_equiv_pos_as_xyz
'x, y, z'
'-x, -y, -z'

loop_
_atom_site_label
_atom_site_type_symbol
_atom_site_fract_x
_atom_site_fract_y
_atom_site_fract_z
_atom_site_U_iso_or_equiv
_atom_site_adp_type
_atom_site_occupancy
_atom_site_symmetry_multiplicity
_atom_site_calc_flag
_atom_site_refinement_flags
_atom_site_disorder_assembly
_atom_site_disorder_group
Au1 Au 0.28536(3) 0.31281(2) 0.22992(2) 0.04051(18) Uani 1 1 d . . .
C1 C 0.4742(9) 0.5303(8) 0.2927(7) 0.0409(15) Uani 1 1 d . . .
N1 N 0.4486(7) 0.6436(6) 0.2712(6) 0.0409(13) Uani 1 1 d . . .
C2 C 0.2805(9) 0.6180(9) 0.1869(8) 0.0535(19) Uani 1 1 d . . .
H2A H 0.2604 0.6929 0.2269 0.064 Uiso 1 1 calc R . .
H2B H 0.1976 0.5194 0.1828 0.064 Uiso 1 1 calc R . .
C3 C 0.2641(11) 0.6278(11) 0.0461(9) 0.073(3) Uani 1 1 d . . .
H3A H 0.3405 0.7278 0.0495 0.110 Uiso 1 1 calc R . .
H3B H 0.1526 0.6050 -0.0080 0.110 Uiso 1 1 calc R . .
H3C H 0.2889 0.5568 0.0080 0.110 Uiso 1 1 calc R . .
C4 C 0.5753(9) 0.8037(8) 0.3281(7) 0.0458(16) Uani 1 1 d . . .
H4A H 0.5443 0.8614 0.2698 0.055 Uiso 1 1 calc R . .
H4B H 0.6811 0.8154 0.3327 0.055 Uiso 1 1 calc R . .
C5 C 0.5946(11) 0.8650(9) 0.4660(8) 0.064(2) Uani 1 1 d . . .
H5A H 0.4910 0.8564 0.4614 0.096 Uiso 1 1 calc R . .
H5B H 0.6788 0.9690 0.5001 0.096 Uiso 1 1 calc R . .
H5C H 0.6262 0.8086 0.5243 0.096 Uiso 1 1 calc R . .
N2 N 0.6312(7) 0.5642(6) 0.3713(6) 0.0418(13) Uani 1 1 d . . .
H2 H 0.7024 0.6573 0.4121 0.050 Uiso 1 1 calc R . .
C11 C 0.6863(8) 0.4562(8) 0.3908(7) 0.0407(15) Uani 1 1 d . . .
C12 C 0.6371(9) 0.3365(9) 0.2886(8) 0.0551(18) Uani 1 1 d . . .
H12 H 0.5633 0.3206 0.2025 0.066 Uiso 1 1 calc R . .
C13 C 0.7016(11) 0.2403(9) 0.3187(11) 0.073(2) Uani 1 1 d . . .
H13 H 0.6669 0.1580 0.2500 0.088 Uiso 1 1 calc R . .
N3 N 0.8099(9) 0.2570(8) 0.4387(10) 0.072(2) Uani 1 1 d . . .
C14 C 0.8539(10) 0.3724(10) 0.5353(9) 0.061(2) Uani 1 1 d . . .
H14 H 0.9282 0.3852 0.6203 0.073 Uiso 1 1 calc R . .
C15 C 0.7969(9) 0.4750(9) 0.5183(8) 0.0484(17) Uani 1 1 d . . .
H15 H 0.8312 0.5542 0.5897 0.058 Uiso 1 1 calc R . .
C21 C 0.0868(9) 0.1016(9) 0.1788(7) 0.0446(16) Uani 1 1 d . . .
C22 C 0.0990(9) -0.0269(8) 0.1842(7) 0.0454(16) Uani 1 1 d . . .
F1 F 0.2497(6) -0.0222(5) 0.2209(5) 0.0665(12) Uani 1 1 d . . .
C23 C -0.0350(9) -0.1673(8) 0.1547(7) 0.0493(17) Uani 1 1 d . . .
F2 F -0.0174(6) -0.2905(5) 0.1638(6) 0.0790(14) Uani 1 1 d . . .
C24 C -0.1929(9) -0.1822(8) 0.1117(7) 0.0520(18) Uani 1 1 d . . .
F3 F -0.3250(6) -0.3166(5) 0.0821(5) 0.0750(13) Uani 1 1 d . . .
C25 C -0.2096(9) -0.0572(9) 0.1006(7) 0.0526(18) Uani 1 1 d . . .
F4 F -0.3634(6) -0.0709(6) 0.0576(6) 0.0781(15) Uani 1 1 d . . .
C26 C -0.0714(9) 0.0798(8) 0.1347(7) 0.0481(17) Uani 1 1 d . . .
F5 F -0.0980(6) 0.1998(6) 0.1247(6) 0.0724(14) Uani 1 1 d . . .
O1 O 0.9548(7) 0.8464(6) 0.5134(7) 0.0746(17) Uani 1 1 d D . .
H3 H 1.065(5) 0.860(12) 0.562(7) 0.112 Uiso 1 1 d D . .
H4 H 0.946(11) 0.847(14) 0.423(4) 0.112 Uiso 1 1 d D . .

loop_
_atom_site_aniso_label
_atom_site_aniso_U_11
_atom_site_aniso_U_22
_atom_site_aniso_U_33
_atom_site_aniso_U_23
_atom_site_aniso_U_13
_atom_site_aniso_U_12
Au1 0.0395(2) 0.0379(2) 0.0447(2) 0.01345(13) 0.01684(14) 0.01912(15)
C1 0.044(4) 0.043(4) 0.042(4) 0.016(3) 0.017(3) 0.026(3)
N1 0.038(3) 0.040(3) 0.048(3) 0.018(3) 0.016(2) 0.022(3)
C2 0.038(4) 0.048(4) 0.080(5) 0.030(4) 0.020(4) 0.026(3)
C3 0.059(5) 0.073(6) 0.067(5) 0.032(5) 0.006(4) 0.027(4)
C4 0.045(4) 0.038(4) 0.056(4) 0.021(3) 0.017(3) 0.022(3)
C5 0.076(5) 0.046(4) 0.074(5) 0.013(4) 0.035(4) 0.030(4)
N2 0.036(3) 0.035(3) 0.053(3) 0.012(3) 0.014(3) 0.020(2)
C11 0.034(3) 0.041(4) 0.060(4) 0.025(3) 0.025(3) 0.022(3)
C12 0.052(4) 0.054(4) 0.065(5) 0.009(4) 0.022(4) 0.032(4)
C13 0.062(5) 0.049(5) 0.120(8) 0.017(5) 0.044(5) 0.033(4)
N3 0.064(4) 0.061(5) 0.128(7) 0.053(5) 0.053(5) 0.045(4)
C14 0.053(4) 0.070(5) 0.085(6) 0.047(5) 0.036(4) 0.041(4)
C15 0.043(4) 0.058(4) 0.058(4) 0.028(4) 0.026(3) 0.030(3)
C21 0.043(4) 0.051(4) 0.043(4) 0.017(3) 0.014(3) 0.027(3)
C22 0.045(4) 0.043(4) 0.049(4) 0.007(3) 0.018(3) 0.024(3)
F1 0.050(2) 0.063(3) 0.085(3) 0.011(2) 0.016(2) 0.036(2)
C23 0.056(4) 0.039(4) 0.050(4) 0.012(3) 0.020(3) 0.022(3)
F2 0.081(3) 0.042(2) 0.106(4) 0.022(2) 0.027(3) 0.031(2)
C24 0.050(4) 0.045(4) 0.054(4) 0.013(3) 0.025(3) 0.014(3)
F3 0.062(3) 0.049(3) 0.092(3) 0.012(2) 0.039(3) 0.005(2)
C25 0.043(4) 0.063(5) 0.054(4) 0.018(4) 0.024(3) 0.025(4)
F4 0.043(2) 0.085(4) 0.107(4) 0.028(3) 0.032(3) 0.030(3)
C26 0.055(4) 0.047(4) 0.055(4) 0.026(3) 0.029(3) 0.027(3)
F5 0.064(3) 0.059(3) 0.109(4) 0.034(3) 0.035(3) 0.041(2)
O1 0.047(3) 0.054(3) 0.114(5) 0.026(3) 0.017(3) 0.028(3)

loop_
_atom_type_symbol
_atom_type_description
_atom_type_scat_dispersion_real
_atom_type_scat_dispersion_imag
_atom_type_scat_source
C C 0.0033 0.0016 'International Tables Vol C Tables 4.2.6.8 and 6.1.1.4'
H H 0.0000 0.0000 'International Tables Vol C Tables 4.2.6.8 and 6.1.1.4'
N N 0.0061 0.0033 'International Tables Vol C Tables 4.2.6.8 and 6.1.1.4'
F F 0.0171 0.0103 'International Tables Vol C Tables 4.2.6.8 and 6.1.1.4'
Au Au -2.0133 8.8022 'International Tables Vol C Tables 4.2.6.8 and 6.1.1.4'
O O 0.0106 0.0060 'International Tables Vol C Tables 4.2.6.8 and 6.1.1.4'

loop_
_geom_angle_atom_site_label_1
_geom_angle_atom_site_label_2
_geom_angle_atom_site_label_3
_geom_angle
_geom_angle_site_symmetry_1
_geom_angle_site_symmetry_3
_geom_angle_publ_flag
C1 Au1 C21 174.3(2) . . ?
N1 C1 N2 116.7(6) . . ?
N1 C1 Au1 122.7(5) . . ?
N2 C1 Au1 120.3(5) . . ?
C1 N1 C4 125.3(6) . . ?
C1 N1 C2 120.8(6) . . ?
C4 N1 C2 113.9(5) . . ?
N1 C2 C3 110.9(7) . . ?
N1 C4 C5 111.9(6) . . ?
C1 N2 C11 124.3(6) . . ?
C12 C11 C15 119.1(7) . . ?
C12 C11 N2 122.5(6) . . ?
C15 C11 N2 118.4(7) . . ?
C11 C12 C13 117.5(8) . . ?
N3 C13 C12 124.7(8) . . ?
C14 N3 C13 116.5(7) . . ?
N3 C14 C15 124.2(8) . . ?
C14 C15 C11 117.9(8) . . ?
C26 C21 C22 114.6(7) . . ?
C26 C21 Au1 120.9(5) . . ?
C22 C21 Au1 124.5(5) . . ?
F1 C22 C21 120.7(7) . . ?
F1 C22 C23 115.5(6) . . ?
C21 C22 C23 123.8(7) . . ?
F2 C23 C22 122.0(7) . . ?
F2 C23 C24 119.1(7) . . ?
C22 C23 C24 118.9(7) . . ?
F3 C24 C25 121.1(7) . . ?
F3 C24 C23 120.2(7) . . ?
C25 C24 C23 118.7(7) . . ?
F4 C25 C24 119.0(7) . . ?
F4 C25 C26 121.2(7) . . ?
C24 C25 C26 119.8(7) . . ?
F5 C26 C21 119.6(7) . . ?
F5 C26 C25 116.2(7) . . ?
C21 C26 C25 124.2(7) . . ?

loop_
_geom_bond_atom_site_label_1
_geom_bond_atom_site_label_2
_geom_bond_distance
_geom_bond_site_symmetry_2
_geom_bond_publ_flag
Au1 C1 2.045(7) . ?
Au1 C21 2.051(8) . ?
C1 N1 1.307(9) . ?
C1 N2 1.353(9) . ?
N1 C4 1.472(9) . ?
N1 C2 1.484(9) . ?
C2 C3 1.521(12) . ?
C4 C5 1.508(11) . ?
N2 C11 1.420(9) . ?
C11 C12 1.373(11) . ?
C11 C15 1.394(10) . ?
C12 C13 1.383(11) . ?
C13 N3 1.331(12) . ?
N3 C14 1.321(12) . ?
C14 C15 1.379(11) . ?
C21 C26 1.363(10) . ?
C21 C22 1.369(11) . ?
C22 F1 1.367(9) . ?
C22 C23 1.379(11) . ?
C23 F2 1.346(9) . ?
C23 C24 1.387(11) . ?
C24 F3 1.335(8) . ?
C24 C25 1.362(11) . ?
C25 F4 1.354(9) . ?
C25 C26 1.368(11) . ?
C26 F5 1.361(9) . ?

loop_
_cod_related_entry_id
_cod_related_entry_database
_cod_related_entry_code
1 ChemSpider 30652695
